data_2221324
loop_
_publ_author_name
'Liu, Deyun'
'Chen, Guohua'

_publ_section_title
;
 2,6-Bis(4-methoxybenzylidene)cyclohexanone
;
_journal_coeditor_code CV2532
_journal_issue 4
_journal_name_full 'Acta Crystallographica Section E'
_journal_page_first o928
_journal_paper_doi 10.1107/S160053680901112X
_journal_volume 65
_journal_year 2009
_chemical_formula_iupac 'C22 H22 O3'
_chemical_formula_moiety 'C22 H22 O3'
_chemical_formula_sum 'C22 H22 O3'
_chemical_formula_weight 334.40
_chemical_name_systematic
;
2,6-Bis(4-methoxybenzylidene)cyclohexanone
;
_space_group_IT_number 14
_symmetry_cell_setting monoclinic
_symmetry_space_group_name_Hall '-P 2ybc'
_symmetry_space_group_name_H-M 'P 1 21/c 1'
_atom_sites_solution_hydrogens geom
_atom_sites_solution_primary direct
_atom_sites_solution_secondary difmap
_audit_creation_method SHELXL-97
_cell_angle_alpha 90.00
_cell_angle_beta 100.5180(10)
_cell_angle_gamma 90.00
_cell_formula_units_Z 4
_cell_length_a 9.0129(8)
_cell_length_b 9.4874(10)
_cell_length_c 20.9416(17)
_cell_measurement_reflns_used 935
_cell_measurement_temperature 298(2)
_cell_measurement_theta_max 25.153
_cell_measurement_theta_min 2.364
_cell_volume 1760.6(3)
_computing_cell_refinement 'SAINT (Siemens, 1996)'
_computing_data_collection 'SMART (Siemens, 1996)'
_computing_data_reduction 'SAINT (Siemens, 1996)'
_computing_molecular_graphics 'SHELXTL (Sheldrick, 2008)'
_computing_publication_material 'SHELXTL (Sheldrick, 2008)'
_computing_structure_refinement 'SHELXL97 (Sheldrick, 2008)'
_computing_structure_solution 'SHELXS97 (Sheldrick, 2008)'
_diffrn_ambient_temperature 298(2)
_diffrn_measured_fraction_theta_full 0.998
_diffrn_measured_fraction_theta_max 0.998
_diffrn_measurement_device_type 'Bruker SMART APEX CCD area-detector'
_diffrn_measurement_method '\f and \w'
_diffrn_radiation_monochromator graphite
_diffrn_radiation_source 'fine-focus sealed tube'
_diffrn_radiation_type MoK\a
_diffrn_radiation_wavelength 0.71073
_diffrn_reflns_av_R_equivalents 0.0651
_diffrn_reflns_av_sigmaI/netI 0.0815
_diffrn_reflns_limit_h_max 10
_diffrn_reflns_limit_h_min -10
_diffrn_reflns_limit_k_max 11
_diffrn_reflns_limit_k_min -11
_diffrn_reflns_limit_l_max 24
_diffrn_reflns_limit_l_min -23
_diffrn_reflns_number 9092
_diffrn_reflns_theta_full 25.02
_diffrn_reflns_theta_max 25.02
_diffrn_reflns_theta_min 1.98
_exptl_absorpt_coefficient_mu 0.083
_exptl_absorpt_correction_T_max 0.9877
_exptl_absorpt_correction_T_min 0.9637
_exptl_absorpt_correction_type multi-scan
_exptl_absorpt_process_details '(SADABS; Sheldrick, 1996)'
_exptl_crystal_colour yellow
_exptl_crystal_density_diffrn 1.262
_exptl_crystal_density_method 'not measured'
_exptl_crystal_description prism
_exptl_crystal_F_000 712
_exptl_crystal_size_max 0.45
_exptl_crystal_size_mid 0.17
_exptl_crystal_size_min 0.15
_refine_diff_density_max 0.262
_refine_diff_density_min -0.123
_refine_ls_extinction_method none
_refine_ls_goodness_of_fit_ref 0.867
_refine_ls_hydrogen_treatment constr
_refine_ls_matrix_type full
_refine_ls_number_parameters 228
_refine_ls_number_reflns 3105
_refine_ls_number_restraints 0
_refine_ls_restrained_S_all 0.867
_refine_ls_R_factor_all 0.1617
_refine_ls_R_factor_gt 0.0614
_refine_ls_shift/su_max 0.000
_refine_ls_shift/su_mean 0.000
_refine_ls_structure_factor_coef Fsqd
_refine_ls_weighting_details 'calc w=1/[\s^2^(Fo^2^)+(0.076P)^2^] where P=(Fo^2^+2Fc^2^)/3'
_refine_ls_weighting_scheme calc
_refine_ls_wR_factor_gt 0.1335
_refine_ls_wR_factor_ref 0.1700
_reflns_number_gt 1233
_reflns_number_total 3105
_reflns_threshold_expression I>2\s(I)
_cod_data_source_file cv2532.cif
_cod_data_source_block I
_cod_original_sg_symbol_H-M 'P 21/c'
_cod_database_code 2221324
_cod_database_fobs_code 2221324

loop_
_symmetry_equiv_pos_as_xyz
'x, y, z'
'-x, y+1/2, -z+1/2'
'-x, -y, -z'
'x, -y-1/2, z-1/2'

loop_
_atom_site_type_symbol
_atom_site_label
_atom_site_fract_x
_atom_site_fract_y
_atom_site_fract_z
_atom_site_U_iso_or_equiv
_atom_site_adp_type
_atom_site_calc_flag
_atom_site_refinement_flags
_atom_site_occupancy
_atom_site_disorder_assembly
_atom_site_disorder_group
O O1 0.1376(3) -0.1927(3) 0.02703(11) 0.1012(9) Uani d . 1 . .
O O2 0.4818(3) -0.0038(2) 0.41111(13) 0.0905(8) Uani d . 1 . .
O O3 0.0867(3) 0.0536(3) -0.35644(17) 0.1062(9) Uani d . 1 . .
C C1 0.1981(4) -0.0760(4) 0.02660(19) 0.0782(10) Uani d . 1 . .
C C2 0.2658(4) -0.0065(3) 0.0884(2) 0.0729(10) Uani d . 1 . .
C C3 0.3239(4) 0.1430(3) 0.08487(18) 0.0941(12) Uani d . 1 . .
H H3A 0.3018 0.1963 0.1215 0.113 Uiso calc R 1 . .
H H3B 0.4327 0.1404 0.0883 0.113 Uiso calc R 1 . .
C C4 0.2551(5) 0.2176(4) 0.02279(19) 0.1055(14) Uani d . 1 . .
H H4A 0.1479 0.2305 0.0217 0.127 Uiso calc R 1 . .
H H4B 0.3007 0.3101 0.0220 0.127 Uiso calc R 1 . .
C C5 0.2779(5) 0.1360(4) -0.03590(18) 0.0973(12) Uani d . 1 . .
H H5A 0.3851 0.1263 -0.0359 0.117 Uiso calc R 1 . .
H H5B 0.2331 0.1869 -0.0748 0.117 Uiso calc R 1 . .
C C6 0.2063(4) -0.0095(3) -0.0364(2) 0.0754(10) Uani d . 1 . .
C C7 0.2725(4) -0.0772(3) 0.1430(2) 0.0744(10) Uani d . 1 . .
H H7 0.2294 -0.1662 0.1361 0.089 Uiso calc R 1 . .
C C8 0.3302(4) -0.0512(3) 0.21109(18) 0.0655(9) Uani d . 1 . .
C C9 0.4222(4) 0.0636(4) 0.2354(2) 0.0812(10) Uani d . 1 . .
H H9 0.4495 0.1291 0.2066 0.097 Uiso calc R 1 . .
C C10 0.4728(4) 0.0810(3) 0.30125(19) 0.0760(10) Uani d . 1 . .
H H10 0.5326 0.1585 0.3158 0.091 Uiso calc R 1 . .
C C11 0.4371(4) -0.0127(4) 0.3454(2) 0.0746(10) Uani d . 1 . .
C C12 0.3475(4) -0.1281(3) 0.3233(2) 0.0753(10) Uani d . 1 . .
H H12 0.3210 -0.1932 0.3525 0.090 Uiso calc R 1 . .
C C13 0.2984(4) -0.1449(3) 0.2575(2) 0.0789(10) Uani d . 1 . .
H H13 0.2403 -0.2238 0.2434 0.095 Uiso calc R 1 . .
C C14 0.5918(5) 0.0992(4) 0.43567(18) 0.1055(13) Uani d . 1 . .
H H14A 0.6829 0.0810 0.4194 0.158 Uiso calc R 1 . .
H H14B 0.6125 0.0951 0.4823 0.158 Uiso calc R 1 . .
H H14C 0.5545 0.1911 0.4220 0.158 Uiso calc R 1 . .
C C15 0.1460(4) -0.0755(3) -0.0911(2) 0.0747(10) Uani d . 1 . .
H H15 0.1021 -0.1614 -0.0840 0.090 Uiso calc R 1 . .
C C16 0.1343(4) -0.0418(3) -0.1593(2) 0.0709(10) Uani d . 1 . .
C C17 0.0221(4) -0.1023(3) -0.2053(2) 0.0777(10) Uani d . 1 . .
H H17 -0.0428 -0.1659 -0.1907 0.093 Uiso calc R 1 . .
C C18 -0.0001(4) -0.0757(4) -0.2704(2) 0.0792(10) Uani d . 1 . .
H H18 -0.0786 -0.1184 -0.2988 0.095 Uiso calc R 1 . .
C C19 0.0973(5) 0.0166(4) -0.2928(2) 0.0862(12) Uani d . 1 . .
C C20 0.2143(5) 0.0738(4) -0.2494(2) 0.0884(12) Uani d . 1 . .
H H20 0.2823 0.1329 -0.2646 0.106 Uiso calc R 1 . .
C C21 0.2335(4) 0.0466(4) -0.1850(2) 0.0894(11) Uani d . 1 . .
H H21 0.3142 0.0874 -0.1572 0.107 Uiso calc R 1 . .
C C22 -0.0240(5) -0.0063(4) -0.4044(2) 0.1223(16) Uani d . 1 . .
H H22A -0.0036 -0.1049 -0.4082 0.184 Uiso calc R 1 . .
H H22B -0.0231 0.0395 -0.4452 0.184 Uiso calc R 1 . .
H H22C -0.1213 0.0054 -0.3925 0.184 Uiso calc R 1 . .

loop_
_atom_site_aniso_label
_atom_site_aniso_U_11
_atom_site_aniso_U_22
_atom_site_aniso_U_33
_atom_site_aniso_U_12
_atom_site_aniso_U_13
_atom_site_aniso_U_23
O1 0.117(2) 0.0614(16) 0.120(2) -0.0281(15) 0.0088(15) 0.0043(14)
O2 0.097(2) 0.0870(18) 0.087(2) -0.0124(15) 0.0157(15) 0.0058(14)
O3 0.128(3) 0.090(2) 0.104(2) 0.0029(17) 0.0314(19) -0.0034(17)
C1 0.072(3) 0.059(2) 0.105(3) 0.0060(19) 0.019(2) 0.008(2)
C2 0.066(2) 0.053(2) 0.098(3) -0.0002(17) 0.012(2) -0.004(2)
C3 0.107(3) 0.061(2) 0.109(3) -0.011(2) 0.005(2) 0.003(2)
C4 0.133(4) 0.053(2) 0.124(3) -0.019(2) 0.005(3) -0.003(2)
C5 0.108(3) 0.063(2) 0.120(3) -0.018(2) 0.017(2) 0.002(2)
C6 0.070(3) 0.054(2) 0.101(3) 0.0013(17) 0.012(2) -0.010(2)
C7 0.065(2) 0.053(2) 0.107(3) 0.0008(17) 0.021(2) 0.001(2)
C8 0.057(2) 0.047(2) 0.094(3) 0.0007(17) 0.018(2) -0.0063(19)
C9 0.078(3) 0.069(2) 0.101(3) -0.010(2) 0.027(2) 0.010(2)
C10 0.073(3) 0.064(2) 0.090(3) -0.0117(18) 0.014(2) 0.002(2)
C11 0.070(3) 0.067(2) 0.091(3) 0.0036(19) 0.025(2) 0.009(2)
C12 0.071(3) 0.053(2) 0.104(3) -0.0076(18) 0.022(2) 0.0050(19)
C13 0.067(3) 0.056(2) 0.116(3) -0.0037(17) 0.021(2) 0.000(2)
C14 0.103(3) 0.083(3) 0.126(3) -0.012(2) 0.008(3) -0.008(2)
C15 0.067(2) 0.059(2) 0.101(3) 0.0070(18) 0.022(2) 0.001(2)
C16 0.060(2) 0.050(2) 0.104(3) 0.0043(18) 0.019(2) -0.009(2)
C17 0.072(3) 0.058(2) 0.106(3) 0.0068(19) 0.023(2) -0.007(2)
C18 0.073(3) 0.065(2) 0.101(3) 0.010(2) 0.021(2) -0.008(2)
C19 0.102(4) 0.065(3) 0.097(4) 0.026(2) 0.031(3) 0.001(2)
C20 0.090(3) 0.069(2) 0.111(4) -0.011(2) 0.031(3) -0.010(2)
C21 0.086(3) 0.076(3) 0.109(4) -0.007(2) 0.023(3) -0.009(2)
C22 0.135(4) 0.134(4) 0.099(3) 0.024(3) 0.025(3) -0.013(3)

loop_
_atom_type_symbol
_atom_type_description
_atom_type_scat_dispersion_real
_atom_type_scat_dispersion_imag
_atom_type_scat_source
C C 0.0033 0.0016 'International Tables Vol C Tables 4.2.6.8 and 6.1.1.4'
H H 0.0000 0.0000 'International Tables Vol C Tables 4.2.6.8 and 6.1.1.4'
O O 0.0106 0.0060 'International Tables Vol C Tables 4.2.6.8 and 6.1.1.4'

loop_
_geom_angle_atom_site_label_1
_geom_angle_atom_site_label_2
_geom_angle_atom_site_label_3
_geom_angle_site_symmetry_1
_geom_angle_site_symmetry_3
_geom_angle
_geom_angle_publ_flag
C11 O2 C14 . . 117.8(3) ?
C19 O3 C22 . . 120.6(4) ?
O1 C1 C6 . . 118.9(3) ?
O1 C1 C2 . . 120.3(3) ?
C6 C1 C2 . . 120.7(4) ?
C7 C2 C1 . . 118.6(3) ?
C7 C2 C3 . . 123.8(3) ?
C1 C2 C3 . . 117.6(3) ?
C4 C3 C2 . . 112.9(3) ?
C4 C3 H3A . . 109.0 ?
C2 C3 H3A . . 109.0 ?
C4 C3 H3B . . 109.0 ?
C2 C3 H3B . . 109.0 ?
H3A C3 H3B . . 107.8 ?
C5 C4 C3 . . 111.6(3) ?
C5 C4 H4A . . 109.3 ?
C3 C4 H4A . . 109.3 ?
C5 C4 H4B . . 109.3 ?
C3 C4 H4B . . 109.3 ?
H4A C4 H4B . . 108.0 ?
C4 C5 C6 . . 110.7(3) ?
C4 C5 H5A . . 109.5 ?
C6 C5 H5A . . 109.5 ?
C4 C5 H5B . . 109.5 ?
C6 C5 H5B . . 109.5 ?
H5A C5 H5B . . 108.1 ?
C15 C6 C1 . . 119.3(3) ?
C15 C6 C5 . . 122.6(3) ?
C1 C6 C5 . . 118.1(3) ?
C2 C7 C8 . . 136.0(3) ?
C2 C7 H7 . . 112.0 ?
C8 C7 H7 . . 112.0 ?
C13 C8 C9 . . 115.2(3) ?
C13 C8 C7 . . 119.9(3) ?
C9 C8 C7 . . 124.8(3) ?
C10 C9 C8 . . 121.3(3) ?
C10 C9 H9 . . 119.3 ?
C8 C9 H9 . . 119.3 ?
C11 C10 C9 . . 121.6(3) ?
C11 C10 H10 . . 119.2 ?
C9 C10 H10 . . 119.2 ?
C10 C11 O2 . . 125.5(3) ?
C10 C11 C12 . . 118.9(4) ?
O2 C11 C12 . . 115.6(3) ?
C13 C12 C11 . . 119.0(3) ?
C13 C12 H12 . . 120.5 ?
C11 C12 H12 . . 120.5 ?
C12 C13 C8 . . 123.9(3) ?
C12 C13 H13 . . 118.0 ?
C8 C13 H13 . . 118.0 ?
O2 C14 H14A . . 109.5 ?
O2 C14 H14B . . 109.5 ?
H14A C14 H14B . . 109.5 ?
O2 C14 H14C . . 109.5 ?
H14A C14 H14C . . 109.5 ?
H14B C14 H14C . . 109.5 ?
C6 C15 C16 . . 133.6(3) ?
C6 C15 H15 . . 113.2 ?
C16 C15 H15 . . 113.2 ?
C17 C16 C21 . . 114.5(4) ?
C17 C16 C15 . . 120.4(4) ?
C21 C16 C15 . . 125.0(4) ?
C18 C17 C16 . . 124.9(4) ?
C18 C17 H17 . . 117.5 ?
C16 C17 H17 . . 117.5 ?
C17 C18 C19 . . 118.1(4) ?
C17 C18 H18 . . 121.0 ?
C19 C18 H18 . . 121.0 ?
O3 C19 C20 . . 117.0(4) ?
O3 C19 C18 . . 124.0(4) ?
C20 C19 C18 . . 118.9(4) ?
C21 C20 C19 . . 121.9(4) ?
C21 C20 H20 . . 119.0 ?
C19 C20 H20 . . 119.0 ?
C20 C21 C16 . . 121.5(4) ?
C20 C21 H21 . . 119.3 ?
C16 C21 H21 . . 119.3 ?
O3 C22 H22A . . 109.5 ?
O3 C22 H22B . . 109.5 ?
H22A C22 H22B . . 109.5 ?
O3 C22 H22C . . 109.5 ?
H22A C22 H22C . . 109.5 ?
H22B C22 H22C . . 109.5 ?

loop_
_geom_bond_atom_site_label_1
_geom_bond_atom_site_label_2
_geom_bond_site_symmetry_2
_geom_bond_distance
_geom_bond_publ_flag
O1 C1 . 1.236(4) ?
O2 C11 . 1.364(4) ?
O2 C14 . 1.420(4) ?
O3 C19 . 1.364(4) ?
O3 C22 . 1.400(4) ?
C1 C6 . 1.477(5) ?
C1 C2 . 1.481(5) ?
C2 C7 . 1.318(4) ?
C2 C3 . 1.518(4) ?
C3 C4 . 1.510(4) ?
C3 H3A . 0.9700 ?
C3 H3B . 0.9700 ?
C4 C5 . 1.498(4) ?
C4 H4A . 0.9700 ?
C4 H4B . 0.9700 ?
C5 C6 . 1.523(4) ?
C5 H5A . 0.9700 ?
C5 H5B . 0.9700 ?
C6 C15 . 1.330(4) ?
C7 C8 . 1.447(4) ?
C7 H7 . 0.9300 ?
C8 C13 . 1.385(4) ?
C8 C9 . 1.407(4) ?
C9 C10 . 1.380(4) ?
C9 H9 . 0.9300 ?
C10 C11 . 1.363(4) ?
C10 H10 . 0.9300 ?
C11 C12 . 1.388(4) ?
C12 C13 . 1.377(4) ?
C12 H12 . 0.9300 ?
C13 H13 . 0.9300 ?
C14 H14A . 0.9600 ?
C14 H14B . 0.9600 ?
C14 H14C . 0.9600 ?
C15 C16 . 1.448(4) ?
C15 H15 . 0.9300 ?
C16 C17 . 1.388(4) ?
C16 C21 . 1.403(5) ?
C17 C18 . 1.364(4) ?
C17 H17 . 0.9300 ?
C18 C19 . 1.382(5) ?
C18 H18 . 0.9300 ?
C19 C20 . 1.372(5) ?
C20 C21 . 1.352(5) ?
C20 H20 . 0.9300 ?
C21 H21 . 0.9300 ?
C22 H22A . 0.9600 ?
C22 H22B . 0.9600 ?
C22 H22C . 0.9600 ?

loop_
_geom_hbond_atom_site_label_D
_geom_hbond_atom_site_label_H
_geom_hbond_atom_site_label_A
_geom_hbond_site_symmetry_A
_geom_hbond_distance_DH
_geom_hbond_distance_HA
_geom_hbond_distance_DA
_geom_hbond_angle_DHA
C14 H14B O2 3_656 0.96 2.67 3.512(5) 146.0
C4 H4A O1 3 0.97 2.61 3.510(5) 153.8

loop_
_cod_related_entry_id
_cod_related_entry_database
_cod_related_entry_code
1 ChemSpider 1267215
